data_7219622
loop_
_publ_author_name
'Maddileti, D.'
'Nangia, Ashwini'

_publ_section_title
;
 Polymorphism in anti-hyperammonemic agent N-carbamoyl-l-glutamic acid
;
_journal_issue 28
_journal_name_full CrystEngComm
_journal_page_first 5252
_journal_paper_doi 10.1039/C5CE00116A
_journal_volume 17
_journal_year 2015
_chemical_absolute_configuration rm
_chemical_compound_source synthetic
_chemical_formula_moiety 'C6 H10 N2 O5'
_chemical_formula_sum 'C6 H10 N2 O5'
_chemical_formula_weight 190.16
_chemical_melting_point 441
_chemical_name_common 'Carglumic Acid'
_chemical_name_systematic
; 
 N-Carbamoyl-L-Glutamic Acid
;
_space_group_IT_number 19
_symmetry_cell_setting orthorhombic
_symmetry_space_group_name_Hall 'P 2ac 2ab'
_symmetry_space_group_name_H-M 'P 21 21 21'
_atom_sites_solution_hydrogens geom
_atom_sites_solution_primary direct
_atom_sites_solution_secondary difmap
_audit_creation_method SHELXL-97
_audit_update_record
;
2015-02-18 deposited with the CCDC.
2015-02-20 downloaded from the CCDC.
;
_cell_angle_alpha 90.00
_cell_angle_beta 90.00
_cell_angle_gamma 90.00
_cell_formula_units_Z 4
_cell_length_a 5.1179(8)
_cell_length_b 12.2079(18)
_cell_length_c 12.7508(19)
_cell_measurement_reflns_used 6305
_cell_measurement_temperature 100(2)
_cell_measurement_theta_max 26.05
_cell_measurement_theta_min 2.31
_cell_volume 796.7(2)
_computing_cell_refinement 'Bruker SMART'
_computing_data_collection 'Bruker SMART'
_computing_data_reduction 'Bruker SAINT'
_computing_molecular_graphics 'Bruker SHELXTL'
_computing_publication_material 'Bruker SHELXTL'
_computing_structure_refinement 'SHELXL-97 (Sheldrick, 1997)'
_computing_structure_solution 'SHELXS-97 (Sheldrick, 1990)'
_diffrn_ambient_temperature 100(2)
_diffrn_measured_fraction_theta_full 1.000
_diffrn_measured_fraction_theta_max 1.000
_diffrn_measurement_device_type 'CCD area detector'
_diffrn_measurement_method 'phi and omega scans'
_diffrn_radiation_monochromator graphite
_diffrn_radiation_source 'fine-focus sealed tube'
_diffrn_radiation_type MoK\a
_diffrn_radiation_wavelength 0.71073
_diffrn_reflns_av_R_equivalents 0.0291
_diffrn_reflns_av_sigmaI/netI 0.0204
_diffrn_reflns_limit_h_max 6
_diffrn_reflns_limit_h_min -6
_diffrn_reflns_limit_k_max 15
_diffrn_reflns_limit_k_min -15
_diffrn_reflns_limit_l_max 15
_diffrn_reflns_limit_l_min -15
_diffrn_reflns_number 8323
_diffrn_reflns_theta_full 26.05
_diffrn_reflns_theta_max 26.05
_diffrn_reflns_theta_min 2.31
_exptl_absorpt_coefficient_mu 0.139
_exptl_absorpt_correction_type none
_exptl_crystal_colour colorless
_exptl_crystal_density_diffrn 1.585
_exptl_crystal_density_method 'not measured'
_exptl_crystal_description needle
_exptl_crystal_F_000 400
_exptl_crystal_recrystallization_method 'Re-crystallisation from solvent: MeOH : 2-butanone '
_exptl_crystal_size_max 0.26
_exptl_crystal_size_mid 0.20
_exptl_crystal_size_min 0.18
_refine_diff_density_max 0.192
_refine_diff_density_min -0.143
_refine_diff_density_rms 0.038
_refine_ls_abs_structure_details 'Flack H D (1983), Acta Cryst. A39, 876-881'
_refine_ls_abs_structure_Flack 0.5(10)
_refine_ls_extinction_method none
_refine_ls_goodness_of_fit_ref 1.090
_refine_ls_hydrogen_treatment mixed
_refine_ls_matrix_type full
_refine_ls_number_parameters 142
_refine_ls_number_reflns 1576
_refine_ls_number_restraints 0
_refine_ls_restrained_S_all 1.090
_refine_ls_R_factor_all 0.0273
_refine_ls_R_factor_gt 0.0264
_refine_ls_shift/su_max 0.000
_refine_ls_shift/su_mean 0.000
_refine_ls_structure_factor_coef Fsqd
_refine_ls_weighting_details 'calc w=1/[\s^2^(Fo^2^)+(0.0315P)^2^+0.1747P] where P=(Fo^2^+2Fc^2^)/3'
_refine_ls_weighting_scheme calc
_refine_ls_wR_factor_gt 0.0628
_refine_ls_wR_factor_ref 0.0634
_reflns_number_gt 1532
_reflns_number_total 1576
_reflns_threshold_expression >2sigma(I)
_cod_data_source_file c5ce00116a2.cif
_cod_data_source_block CGA-Form-I
_cod_depositor_comments
;
The following automatic conversions were performed:

'_chemical_melting_point' value '441 K' was changed to '441' - the
value should be numeric and without a unit designator.

'_symmetry_cell_setting' value 'Orthorhombic' changed to
'orthorhombic' according to
/usr/data/users/saulius/crontab/automatic-downloads/rss-feeds/RSC/lib/dictionaries/cif_core.dic
dictionary named 'cif_core.dic' version 2.4.2 from 2011-04-26.

Automatic conversion script
Id: cif_fix_values 3008 2015-01-20 13:52:24Z robertas 

 Adding full bibliography for 7219622--7219624.cif.
;
_cod_original_sg_symbol_H-M P212121
_cod_database_code 7219622

loop_
_symmetry_equiv_pos_as_xyz
'x, y, z'
'-x+1/2, -y, z+1/2'
'-x, y+1/2, -z+1/2'
'x+1/2, -y+1/2, -z'

loop_
_atom_site_label
_atom_site_type_symbol
_atom_site_fract_x
_atom_site_fract_y
_atom_site_fract_z
_atom_site_U_iso_or_equiv
_atom_site_adp_type
_atom_site_occupancy
_atom_site_symmetry_multiplicity
_atom_site_calc_flag
_atom_site_refinement_flags
H1 H 0.459(5) -0.0892(18) 0.2619(17) 0.043(6) Uiso 1 1 d .
H2A H -0.104(4) 0.2595(16) 0.2553(14) 0.029(5) Uiso 1 1 d .
H5 H 0.897(4) -0.2075(18) 0.5580(15) 0.037(5) Uiso 1 1 d .
H2B H 0.068(3) 0.3414(14) 0.2054(14) 0.017(4) Uiso 1 1 d .
H6 H 0.073(4) 0.1281(14) 0.3592(13) 0.014(4) Uiso 1 1 d .
O4 O 0.8574(2) -0.13938(9) 0.58257(9) 0.0218(3) Uani 1 1 d .
O2 O 0.78475(19) 0.00611(8) 0.34998(8) 0.0174(2) Uani 1 1 d .
O1 O 0.3828(2) -0.02829(9) 0.28877(8) 0.0177(2) Uani 1 1 d .
O5 O 0.4712(2) 0.29047(8) 0.29116(8) 0.0175(2) Uani 1 1 d .
O3 O 0.4933(2) -0.16322(8) 0.48702(8) 0.0217(3) Uani 1 1 d .
N2 N 0.0458(3) 0.28334(11) 0.24147(10) 0.0181(3) Uani 1 1 d .
N1 N 0.2063(2) 0.16551(10) 0.36703(10) 0.0154(3) Uani 1 1 d .
C4 C 0.5505(3) 0.00347(11) 0.58313(11) 0.0179(3) Uani 1 1 d .
H4A H 0.7059 0.0517 0.5819 0.021 Uiso 1 1 calc R
H4B H 0.4930 -0.0030 0.6570 0.021 Uiso 1 1 calc R
C3 C 0.3327(3) 0.05799(12) 0.52005(11) 0.0168(3) Uani 1 1 d .
H3A H 0.2490 0.1147 0.5642 0.020 Uiso 1 1 calc R
H3B H 0.1984 0.0023 0.5033 0.020 Uiso 1 1 calc R
C1 C 0.5506(3) 0.02504(11) 0.34701(11) 0.0140(3) Uani 1 1 d .
C5 C 0.6290(3) -0.10802(12) 0.54451(11) 0.0165(3) Uani 1 1 d .
C6 C 0.2483(3) 0.24836(11) 0.29867(12) 0.0151(3) Uani 1 1 d .
C2 C 0.4252(3) 0.11125(11) 0.41757(11) 0.0151(3) Uani 1 1 d .
H2 H 0.557(3) 0.1661(12) 0.4311(11) 0.010(4) Uiso 1 1 d .

loop_
_atom_site_aniso_label
_atom_site_aniso_U_11
_atom_site_aniso_U_22
_atom_site_aniso_U_33
_atom_site_aniso_U_23
_atom_site_aniso_U_13
_atom_site_aniso_U_12
O4 0.0212(6) 0.0168(5) 0.0273(6) -0.0023(5) -0.0021(5) 0.0041(4)
O2 0.0125(5) 0.0182(5) 0.0214(5) -0.0003(4) 0.0007(4) -0.0003(4)
O1 0.0148(5) 0.0184(5) 0.0200(5) -0.0054(5) -0.0021(4) 0.0011(4)
O5 0.0138(5) 0.0167(5) 0.0219(5) 0.0036(4) -0.0007(5) -0.0012(4)
O3 0.0257(6) 0.0155(5) 0.0239(5) -0.0001(4) -0.0030(5) -0.0013(4)
N2 0.0146(7) 0.0185(6) 0.0213(6) 0.0039(5) -0.0003(6) -0.0015(5)
N1 0.0106(6) 0.0130(6) 0.0227(7) -0.0004(5) -0.0014(5) -0.0025(5)
C4 0.0188(7) 0.0180(7) 0.0167(6) -0.0003(6) 0.0001(6) -0.0003(6)
C3 0.0170(7) 0.0168(7) 0.0168(7) -0.0014(6) 0.0026(6) 0.0015(5)
C1 0.0150(7) 0.0137(6) 0.0134(6) 0.0035(5) 0.0008(6) -0.0018(6)
C5 0.0180(7) 0.0155(7) 0.0159(7) 0.0040(6) 0.0020(6) -0.0022(6)
C6 0.0142(7) 0.0146(6) 0.0166(7) -0.0053(6) 0.0006(6) 0.0014(6)
C2 0.0133(7) 0.0129(6) 0.0192(7) 0.0007(6) -0.0013(6) -0.0016(6)

loop_
_atom_type_symbol
_atom_type_description
_atom_type_scat_dispersion_real
_atom_type_scat_dispersion_imag
_atom_type_scat_source
C C 0.0033 0.0016 'International Tables Vol C Tables 4.2.6.8 and 6.1.1.4'
H H 0.0000 0.0000 'International Tables Vol C Tables 4.2.6.8 and 6.1.1.4'
N N 0.0061 0.0033 'International Tables Vol C Tables 4.2.6.8 and 6.1.1.4'
O O 0.0106 0.0060 'International Tables Vol C Tables 4.2.6.8 and 6.1.1.4'

loop_
_geom_angle_atom_site_label_1
_geom_angle_atom_site_label_2
_geom_angle_atom_site_label_3
_geom_angle
C5 O4 H5 109.5(13)
C1 O1 H1 110.0(15)
C6 N2 H2A 118.8(13)
C6 N2 H2B 117.1(11)
H2A N2 H2B 121.7(17)
C6 N1 C2 120.32(12)
C6 N1 H6 117.8(11)
C2 N1 H6 116.0(12)
C5 C4 C3 114.68(12)
C5 C4 H4A 108.6
C3 C4 H4A 108.6
C5 C4 H4B 108.6
C3 C4 H4B 108.6
H4A C4 H4B 107.6
C4 C3 C2 114.07(12)
C4 C3 H3A 108.7
C2 C3 H3A 108.7
C4 C3 H3B 108.7
C2 C3 H3B 108.7
H3A C3 H3B 107.6
O2 C1 O1 124.57(13)
O2 C1 C2 121.66(13)
O1 C1 C2 113.68(12)
O3 C5 O4 124.51(14)
O3 C5 C4 123.22(13)
O4 C5 C4 112.25(13)
O5 C6 N2 122.15(14)
O5 C6 N1 119.99(13)
N2 C6 N1 117.86(13)
N1 C2 C1 112.17(12)
N1 C2 C3 109.47(11)
C1 C2 C3 109.85(11)
N1 C2 H2 107.5(9)
C1 C2 H2 106.9(9)
C3 C2 H2 110.9(9)

loop_
_geom_bond_atom_site_label_1
_geom_bond_atom_site_label_2
_geom_bond_distance
O4 C5 1.3221(18)
O4 H5 0.91(2)
O2 C1 1.2212(18)
O1 C1 1.3087(17)
O1 H1 0.91(2)
O5 C6 1.2550(17)
O3 C5 1.2140(18)
N2 C6 1.337(2)
N2 H2A 0.84(2)
N2 H2B 0.853(18)
N1 C6 1.3524(19)
N1 C2 1.4519(18)
N1 H6 0.827(19)
C4 C5 1.502(2)
C4 C3 1.527(2)
C4 H4A 0.9900
C4 H4B 0.9900
C3 C2 1.534(2)
C3 H3A 0.9900
C3 H3B 0.9900
C1 C2 1.5261(19)
C2 H2 0.965(15)
